data_2019444
loop_
_publ_author_name
'Pingali, Subramanya'
'Donahue, James P.'
'Payton-Stewart, Florastina'

_publ_section_title
;
 Weak C---H&#x00B7;&#x00B7;&#x00B7;<i>X</i> (<i>X</i> = O, N) hydrogen
 bonds in the crystal structure of dihydroberberine
;
_journal_coeditor_code FN3163
_journal_issue 4
_journal_name_full 'Acta Crystallographica Section C'
_journal_page_first 388
_journal_page_last 391
_journal_paper_doi 10.1107/S2053229614003751
_journal_volume 70
_journal_year 2014
_chemical_formula_iupac 'C20 H19 N O4'
_chemical_formula_moiety 'C20 H19 N O4'
_chemical_formula_sum 'C20 H19 N O4'
_chemical_formula_weight 337.36
_chemical_name_common Dihydroberberine
_chemical_name_systematic
9,10-Dimethoxy-6,8-dihydro-5<i>H</i>-1,3-dioxolo[4,5-<i>g</i>]isoquinolino[3,2-<i>a</i>]isoquinoline
_space_group_crystal_system monoclinic
_space_group_IT_number 14
_space_group_name_Hall '-P 2ybc'
_space_group_name_H-M_alt 'P 1 21/c 1'
_symmetry_space_group_name_Hall '-P 2ybc'
_symmetry_space_group_name_H-M 'P 1 21/c 1'
_atom_sites_solution_hydrogens difmap
_audit_creation_method SHELXL-2013
_cell_angle_alpha 90
_cell_angle_beta 96.458(3)
_cell_angle_gamma 90
_cell_formula_units_Z 4
_cell_length_a 6.9562(15)
_cell_length_b 8.3067(17)
_cell_length_c 28.343(6)
_cell_measurement_reflns_used 9822
_cell_measurement_temperature 150(2)
_cell_measurement_theta_max 29.4875
_cell_measurement_theta_min 2.452
_cell_volume 1627.4(6)
_computing_cell_refinement 'SAINT (Bruker, 2009)'
_computing_data_collection 'APEX2 (Bruker, 2010)'
_computing_data_reduction 'SAINT (Bruker, 2009)'
_computing_molecular_graphics 'SHELXTL (Sheldrick, 2008)'
_computing_publication_material 'SHELXTL (Sheldrick, 2008)'
_computing_structure_refinement 'SHELXL97 (Sheldrick, 2008)'
_computing_structure_solution 'SHELXS97 (Sheldrick, 2008)'
_diffrn_ambient_temperature 150(2)
_diffrn_measured_fraction_theta_full 1.000
_diffrn_measured_fraction_theta_max 1.000
_diffrn_measurement_device_type 'Bruker SMART APEX CCD area-detector'
_diffrn_measurement_method '\f and \w'
_diffrn_radiation_type MoK\a
_diffrn_radiation_wavelength 0.71073
_diffrn_reflns_av_R_equivalents 0.0365
_diffrn_reflns_limit_h_max 8
_diffrn_reflns_limit_h_min -8
_diffrn_reflns_limit_k_max 10
_diffrn_reflns_limit_k_min -10
_diffrn_reflns_limit_l_max 35
_diffrn_reflns_limit_l_min -33
_diffrn_reflns_number 24555
_diffrn_reflns_theta_full 25.242
_diffrn_reflns_theta_max 26.372
_diffrn_reflns_theta_min 2.556
_exptl_absorpt_coefficient_mu 0.096
_exptl_absorpt_correction_T_max 0.9902
_exptl_absorpt_correction_T_min 0.8504
_exptl_absorpt_correction_type multi-scan
_exptl_absorpt_process_details '(SADABS; Sheldrick, 2009)'
_exptl_crystal_colour green--brown
_exptl_crystal_density_diffrn 1.377
_exptl_crystal_density_method 'not measured'
_exptl_crystal_description needle
_exptl_crystal_F_000 712
_exptl_crystal_size_max 0.300
_exptl_crystal_size_mid 0.260
_exptl_crystal_size_min 0.103
_refine_diff_density_max 0.259
_refine_diff_density_min -0.363
_refine_ls_extinction_coef 0.046(3)
_refine_ls_extinction_expression Fc^*^=kFc[1+0.001xFc^2^\l^3^/sin(2\q)]^-1/4^
_refine_ls_extinction_method 'SHELXL97 (Sheldrick, 2008)'
_refine_ls_goodness_of_fit_ref 1.064
_refine_ls_hydrogen_treatment refall
_refine_ls_matrix_type full
_refine_ls_number_parameters 303
_refine_ls_number_reflns 3339
_refine_ls_number_restraints 72
_refine_ls_restrained_S_all 1.052
_refine_ls_R_factor_all 0.0423
_refine_ls_R_factor_gt 0.0405
_refine_ls_shift/su_max 0.000
_refine_ls_shift/su_mean 0.000
_refine_ls_structure_factor_coef Fsqd
_refine_ls_weighting_details 'w = 1/[\s^2^(Fo^2^)+(0.0593P)^2^+0.4740P] where P=(Fo^2^+2Fc^2^)/3'
_refine_ls_weighting_scheme calc
_refine_ls_wR_factor_gt 0.1017
_refine_ls_wR_factor_ref 0.1036
_reflns_number_gt 3120
_reflns_number_total 3339
_reflns_threshold_expression I>2\s(I)
_cod_data_source_file fn3163sup1.cif
_cod_data_source_block I
_cod_original_cell_volume 1627.3(6)
_cod_database_code 2019444
_cod_database_fobs_code 2019444
_shelx_space_group_comment
;
The symmetry employed for this shelxl refinement is uniquely defined
by the following loop, which should always be used as a source of
symmetry information in preference to the above space-group names.
They are only intended as comments.
;
_shelx_estimated_absorpt_t_min 0.972
_shelx_estimated_absorpt_t_max 0.990
_shelxl_version_number .2013

loop_
_space_group_symop_operation_xyz
'x, y, z'
'-x, y+1/2, -z+1/2'
'-x, -y, -z'
'x, -y-1/2, z-1/2'

loop_
_atom_site_type_symbol
_atom_site_label
_atom_site_fract_x
_atom_site_fract_y
_atom_site_fract_z
_atom_site_U_iso_or_equiv
_atom_site_adp_type
_atom_site_calc_flag
_atom_site_occupancy
O O1 0.74498(12) 0.89863(11) -0.09389(3) 0.0290(2) Uani d 1
O O3 0.43038(12) 0.85112(11) -0.12696(3) 0.0282(2) Uani d 1
O O9 0.58292(12) 0.59221(9) 0.24003(3) 0.0236(2) Uani d 1
O O10 0.84226(12) 0.77577(10) 0.29163(3) 0.0266(2) Uani d 1
N N7 0.46787(13) 0.67091(11) 0.09423(3) 0.0210(2) Uani d 1
C C2 0.60588(18) 0.93356(15) -0.13430(4) 0.0270(3) Uani d 1
H H2A 0.653(2) 0.8937(17) -0.1624(5) 0.026(3) Uiso d 1
H H2B 0.579(2) 1.0513(19) -0.1352(5) 0.030(4) Uiso d 1
C C3a 0.44450(17) 0.82606(13) -0.07873(4) 0.0230(3) Uani d 1
C C4 0.30567(17) 0.77169(14) -0.05198(4) 0.0248(3) Uani d 1
H H4 0.169(2) 0.7508(19) -0.0663(5) 0.036(4) Uiso d 1
C C4a 0.36090(16) 0.74528(13) -0.00335(4) 0.0222(2) Uani d 1
C C5 0.21335(17) 0.69133(16) 0.02836(4) 0.0275(3) Uani d 1
H H5B 0.152(2) 0.7900(19) 0.0431(5) 0.034(4) Uiso d 1
H H5A 0.104(2) 0.6334(19) 0.0102(5) 0.034(4) Uiso d 1
C C6 0.30798(18) 0.58474(15) 0.06752(4) 0.0269(3) Uani d 1
H H6A 0.356(2) 0.483(2) 0.0539(5) 0.034(4) Uiso d 1
H H6B 0.215(2) 0.5542(18) 0.0906(5) 0.029(3) Uiso d 1
C C8 0.54753(18) 0.58566(14) 0.13716(4) 0.0242(3) Uani d 1
H H8A 0.615(2) 0.4872(19) 0.1281(5) 0.030(4) Uiso d 1
H H8B 0.438(2) 0.5517(17) 0.1536(5) 0.027(3) Uiso d 1
C C8a 0.68522(15) 0.69326(13) 0.16752(4) 0.0199(2) Uani d 1
C C9 0.70076(15) 0.69167(12) 0.21664(4) 0.0199(2) Uani d 1
C C10 0.84150(16) 0.78621(13) 0.24334(4) 0.0207(2) Uani d 1
C C11 0.96563(16) 0.88100(14) 0.21999(4) 0.0233(2) Uani d 1
H H11 1.062(2) 0.9454(18) 0.2374(5) 0.026(3) Uiso d 1
C C12a 0.80743(15) 0.79218(13) 0.14370(4) 0.0212(2) Uani d 1
C C12 0.94666(16) 0.88470(14) 0.17061(4) 0.0239(3) Uani d 1
H H12 1.028(2) 0.9530(18) 0.1544(5) 0.027(3) Uiso d 1
C C13b 0.55134(16) 0.77202(13) 0.01702(4) 0.0203(2) Uani d 1
C C13 0.77269(16) 0.80068(14) 0.09234(4) 0.0222(2) Uani d 1
H H13 0.862(2) 0.8640(17) 0.0765(5) 0.026(3) Uiso d 1
C C13a 0.60501(16) 0.74508(13) 0.06851(4) 0.0202(2) Uani d 1
C C14 0.69151(16) 0.82815(13) -0.01168(4) 0.0221(2) Uani d 1
H H14 0.830(2) 0.8455(17) 0.0012(5) 0.029(4) Uiso d 1
C C14a 0.63324(16) 0.85395(13) -0.05881(4) 0.0224(2) Uani d 1
C C15 0.41212(19) 0.67361(17) 0.25133(5) 0.0316(3) Uani d 1
H H15A 0.335(2) 0.703(2) 0.2222(6) 0.041(4) Uiso d 1
H H15B 0.448(2) 0.772(2) 0.2702(6) 0.037(4) Uiso d 1
H H15C 0.345(2) 0.5992(19) 0.2696(5) 0.034(4) Uiso d 1
C C16 0.9879(2) 0.86329(18) 0.32026(5) 0.0329(3) Uani d 1
H H16A 1.116(3) 0.8288(19) 0.3155(6) 0.038(4) Uiso d 1
H H16B 0.975(2) 0.979(2) 0.3140(6) 0.040(4) Uiso d 1
H H16C 0.964(2) 0.8394(19) 0.3533(6) 0.036(4) Uiso d 1

loop_
_atom_site_aniso_label
_atom_site_aniso_U_11
_atom_site_aniso_U_22
_atom_site_aniso_U_33
_atom_site_aniso_U_12
_atom_site_aniso_U_13
_atom_site_aniso_U_23
O1 0.0291(5) 0.0389(5) 0.0192(4) 0.0000(4) 0.0033(3) 0.0036(3)
O3 0.0323(5) 0.0336(5) 0.0179(4) -0.0008(4) -0.0010(3) -0.0003(3)
O9 0.0258(4) 0.0217(4) 0.0232(4) -0.0035(3) 0.0017(3) 0.0039(3)
O10 0.0285(4) 0.0328(5) 0.0176(4) -0.0071(3) -0.0013(3) 0.0003(3)
N7 0.0213(5) 0.0226(5) 0.0183(5) -0.0030(4) -0.0010(4) 0.0002(3)
C2 0.0319(6) 0.0309(6) 0.0183(6) 0.0032(5) 0.0025(5) -0.0002(5)
C3a 0.0294(6) 0.0218(5) 0.0168(5) 0.0033(4) -0.0016(4) -0.0027(4)
C4 0.0227(6) 0.0273(6) 0.0232(6) 0.0005(4) -0.0026(4) -0.0031(4)
C4a 0.0223(5) 0.0226(5) 0.0213(5) 0.0017(4) 0.0008(4) -0.0027(4)
C5 0.0204(6) 0.0376(7) 0.0236(6) -0.0033(5) -0.0011(4) -0.0004(5)
C6 0.0264(6) 0.0295(6) 0.0237(6) -0.0084(5) -0.0017(5) -0.0009(5)
C8 0.0298(6) 0.0208(5) 0.0209(6) -0.0037(5) -0.0016(5) 0.0010(4)
C8a 0.0194(5) 0.0183(5) 0.0214(5) 0.0022(4) -0.0004(4) 0.0000(4)
C9 0.0199(5) 0.0174(5) 0.0222(5) 0.0015(4) 0.0014(4) 0.0024(4)
C10 0.0215(5) 0.0220(5) 0.0180(5) 0.0026(4) -0.0002(4) 0.0004(4)
C11 0.0187(5) 0.0261(5) 0.0241(6) -0.0022(4) -0.0022(4) -0.0007(4)
C12a 0.0179(5) 0.0236(5) 0.0217(6) 0.0030(4) 0.0011(4) 0.0008(4)
C12 0.0185(5) 0.0292(6) 0.0238(6) -0.0024(4) 0.0018(4) 0.0036(4)
C13b 0.0220(5) 0.0189(5) 0.0196(5) 0.0024(4) 0.0004(4) -0.0021(4)
C13 0.0194(5) 0.0271(6) 0.0201(5) 0.0000(4) 0.0028(4) 0.0007(4)
C13a 0.0206(5) 0.0203(5) 0.0196(5) 0.0032(4) 0.0022(4) -0.0012(4)
C14 0.0212(5) 0.0239(5) 0.0205(5) 0.0018(4) 0.0002(4) -0.0016(4)
C14a 0.0251(6) 0.0207(5) 0.0217(6) 0.0026(4) 0.0045(4) -0.0012(4)
C15 0.0261(6) 0.0363(7) 0.0332(7) -0.0043(5) 0.0073(5) 0.0021(6)
C16 0.0314(7) 0.0443(8) 0.0217(6) -0.0082(6) -0.0026(5) -0.0043(5)

loop_
_atom_type_symbol
_atom_type_description
_atom_type_scat_dispersion_real
_atom_type_scat_dispersion_imag
_atom_type_scat_source
C C 0.0033 0.0016 'International Tables Vol C Tables 4.2.6.8 and 6.1.1.4'
H H 0.0000 0.0000 'International Tables Vol C Tables 4.2.6.8 and 6.1.1.4'
N N 0.0061 0.0033 'International Tables Vol C Tables 4.2.6.8 and 6.1.1.4'
O O 0.0106 0.0060 'International Tables Vol C Tables 4.2.6.8 and 6.1.1.4'

loop_
_geom_angle_atom_site_label_1
_geom_angle_atom_site_label_2
_geom_angle_atom_site_label_3
_geom_angle
C14a O1 C2 104.13(9)
C3a O3 C2 104.44(9)
C9 O9 C15 112.06(9)
C10 O10 C16 117.34(9)
C13a N7 C6 117.87(9)
C13a N7 C8 115.34(9)
C6 N7 C8 112.91(9)
O3 C2 O1 107.12(9)
O3 C2 H2A 109.5(8)
O1 C2 H2A 109.3(8)
O3 C2 H2B 108.2(8)
O1 C2 H2B 108.9(8)
H2A C2 H2B 113.7(12)
C4 C3a O3 128.62(10)
C4 C3a C14a 121.52(10)
O3 C3a C14a 109.72(10)
C3a C4 C4a 117.53(10)
C3a C4 H4 121.8(9)
C4a C4 H4 120.7(9)
C13b C4a C4 121.35(11)
C13b C4a C5 118.50(10)
C4 C4a C5 120.13(10)
C4a C5 C6 110.04(10)
C4a C5 H5B 110.2(9)
C6 C5 H5B 109.5(8)
C4a C5 H5A 111.6(9)
C6 C5 H5A 110.0(9)
H5B C5 H5A 105.5(12)
N7 C6 C5 109.69(10)
N7 C6 H6A 110.2(9)
C5 C6 H6A 110.4(9)
N7 C6 H6B 107.1(8)
C5 C6 H6B 111.7(9)
H6A C6 H6B 107.7(12)
N7 C8 C8a 110.18(9)
N7 C8 H8A 109.2(8)
C8a C8 H8A 110.5(8)
N7 C8 H8B 107.1(8)
C8a C8 H8B 112.3(8)
H8A C8 H8B 107.5(12)
C9 C8a C12a 120.31(10)
C9 C8a C8 122.77(10)
C12a C8a C8 116.84(10)
O9 C9 C8a 120.26(10)
O9 C9 C10 119.27(10)
C8a C9 C10 120.42(10)
O10 C10 C11 125.34(10)
O10 C10 C9 115.20(10)
C11 C10 C9 119.46(10)
C10 C11 C12 119.85(10)
C10 C11 H11 120.7(8)
C12 C11 H11 119.5(8)
C12 C12a C8a 118.61(10)
C12 C12a C13 123.32(10)
C8a C12a C13 117.92(10)
C11 C12 C12a 121.30(11)
C11 C12 H12 120.3(8)
C12a C12 H12 118.4(8)
C4a C13b C14 119.68(10)
C4a C13b C13a 120.21(10)
C14 C13b C13a 120.10(10)
C13a C13 C12a 121.22(10)
C13a C13 H13 121.1(8)
C12a C13 H13 116.8(8)
C13 C13a N7 119.00(10)
C13 C13a C13b 122.97(10)
N7 C13a C13b 117.79(10)
C14a C14 C13b 117.67(10)
C14a C14 H14 119.9(8)
C13b C14 H14 122.4(8)
C14 C14a O1 128.05(11)
C14 C14a C3a 122.24(11)
O1 C14a C3a 109.58(10)
O9 C15 H15A 109.0(10)
O9 C15 H15B 110.1(9)
H15A C15 H15B 109.5(13)
O9 C15 H15C 106.3(9)
H15A C15 H15C 111.7(13)
H15B C15 H15C 110.3(13)
O10 C16 H16A 112.3(10)
O10 C16 H16B 110.7(10)
H16A C16 H16B 109.6(14)
O10 C16 H16C 104.6(9)
H16A C16 H16C 109.3(13)
H16B C16 H16C 110.3(13)

loop_
_geom_bond_atom_site_label_1
_geom_bond_atom_site_label_2
_geom_bond_distance
O1 C14a 1.3800(14)
O1 C2 1.4433(14)
O3 C3a 1.3752(14)
O3 C2 1.4352(15)
O9 C9 1.3843(13)
O9 C15 1.4342(15)
O10 C10 1.3710(13)
O10 C16 1.4240(15)
N7 C13a 1.4062(14)
N7 C6 1.4605(14)
N7 C8 1.4621(14)
C2 H2A 0.955(15)
C2 H2B 0.995(15)
C3a C4 1.3698(17)
C3a C14a 1.3891(16)
C4 C4a 1.4058(16)
C4 H4 1.008(16)
C4a C13b 1.4020(16)
C4a C5 1.5065(16)
C5 C6 1.5116(17)
C5 H5B 1.034(16)
C5 H5A 0.994(16)
C6 H6A 1.004(16)
C6 H6B 1.000(15)
C8 C8a 1.5071(15)
C8 H8A 0.990(15)
C8 H8B 0.976(15)
C8a C9 1.3842(16)
C8a C12a 1.4082(16)
C9 C10 1.4075(15)
C10 C11 1.3900(16)
C11 C12 1.3911(17)
C11 H11 0.952(15)
C12a C12 1.3944(16)
C12a C13 1.4501(15)
C12 H12 0.953(15)
C13b C14 1.4171(16)
C13b C13a 1.4821(15)
C13 C13a 1.3613(16)
C13 H13 0.966(15)
C14 C14a 1.3683(16)
C14 H14 1.004(15)
C15 H15A 0.966(17)
C15 H15B 0.991(17)
C15 H15C 0.959(16)
C16 H16A 0.959(18)
C16 H16B 0.976(18)
C16 H16C 0.990(16)

loop_
_geom_hbond_atom_site_label_D
_geom_hbond_atom_site_label_H
_geom_hbond_atom_site_label_A
_geom_hbond_site_symmetry_A
_geom_hbond_distance_DH
_geom_hbond_distance_HA
_geom_hbond_distance_DA
_geom_hbond_angle_DHA
C2 H2A O10 4_575 0.955(15) 2.407(15) 3.3031(15) 156.2(11)
C2 H2B N7 3_675 0.995(15) 2.620(15) 3.5326(17) 152.5(11)
